data_9017311
loop_
_publ_author_name
'Mikhail, I.'
'Peters, K.'

_publ_section_title
;
 The structure of potassium tetrachlorozincate
;
_journal_name_full 'Acta Crystallographica, Section B'
_journal_page_first 1200
_journal_page_last 1201
_journal_volume 35
_journal_year 1979
_chemical_compound_source Synthetic
_chemical_formula_sum 'Cl4 K2 Zn'
_chemical_name_mineral Flinteite
_space_group_IT_number 33
_space_group_name_Hall 'P 2c -2n'
_space_group_name_H-M_alt 'P n a 21'
_symmetry_space_group_name_H-M 'P n a 21'
_cell_angle_alpha 90
_cell_angle_beta 90
_cell_angle_gamma 90
_cell_length_a 26.778
_cell_length_b 12.402
_cell_length_c 7.256
_cell_formula_units_Z 12
_cell_volume 2409.723
_database_code_amcsd 0020735
_exptl_crystal_density_diffrn 2.360
_cod_data_source_file inputs/fixed/downloads/11/11186.cif
_cod_data_source_block 11186
_cod_original_formula_sum 'K2 Zn Cl4'
_cod_database_code 9017311

loop_
_space_group_symop_operation_xyz
x,y,z
1/2+x,1/2-y,z
1/2-x,1/2+y,1/2+z
-x,-y,1/2+z

loop_
_atom_site_label
_atom_site_fract_x
_atom_site_fract_y
_atom_site_fract_z
_atom_site_U_iso_or_equiv
K1 0.04330 0.08140 0.78660 0.05193
K2 0.37970 0.08550 0.76380 0.06206
K3 0.71060 0.08330 0.72230 0.05446
K4 0.33190 0.68750 0.72190 0.03293
K5 0.66600 0.68630 0.73880 0.03166
K6 0.99860 0.68830 0.79320 0.03420
Zn1 0.07210 0.41940 0.75000 0.02406
Zn2 0.40500 0.41810 0.77960 0.02153
Zn3 0.74030 0.41770 0.73650 0.02406
Cl1 0.99170 0.44370 0.67310 0.03166
Cl2 0.11230 0.57560 0.81510 0.03420
Cl3 0.08440 0.30120 0.97950 0.03926
Cl4 0.11110 0.35600 0.49100 0.03546
Cl5 0.32290 0.43660 0.81290 0.04559
Cl6 0.44390 0.57820 0.81320 0.05699
Cl7 0.43530 0.30720 -0.00040 0.05573
Cl8 0.43060 0.34800 0.51100 0.06079
Cl9 0.65910 0.43580 0.80440 0.04306
Cl10 0.77940 0.57600 0.66600 0.03800
Cl11 0.77780 0.36150 0.00260 0.04053
Cl12 0.75600 0.29420 0.51770 0.04433

loop_
_cod_related_entry_id
_cod_related_entry_database
_cod_related_entry_code
1 AMCSD 0020735
